data_7013281
loop_
_publ_author_name
'Masuda, Jason D.'
'Wei, Pingrong'
'Stephan, Douglas W.'

_publ_section_title
;
 Nickel and palladium phosphinimine-imine ligand complexes
;
_journal_issue 18
_journal_name_full 'Dalton Transactions'
_journal_page_first 3500
_journal_paper_doi 10.1039/b306110h
_journal_year 2003
_chemical_formula_sum 'C46 H57 Br2 N2 Ni O0 P'
_chemical_formula_weight 887.44
_space_group_IT_number 14
_symmetry_cell_setting monoclinic
_symmetry_space_group_name_Hall '-P 2ybc'
_symmetry_space_group_name_H-M 'P 1 21/c 1'
_atom_sites_solution_hydrogens geom
_atom_sites_solution_primary direct
_atom_sites_solution_secondary difmap
_audit_creation_method SHELXL-97
_cell_angle_alpha 90.00
_cell_angle_beta 105.303(9)
_cell_angle_gamma 90.00
_cell_formula_units_Z 4
_cell_length_a 13.932(7)
_cell_length_b 13.976(7)
_cell_length_c 23.942(12)
_cell_measurement_temperature 293(2)
_cell_measurement_theta_max 50.0
_cell_measurement_theta_min 2.0
_cell_volume 4497(4)
_computing_structure_refinement 'SHELXL-97 (Sheldrick, 1997)'
_computing_structure_solution 'SHELXS-97 (Sheldrick, 1990)'
_diffrn_ambient_temperature 293(2)
_diffrn_measured_fraction_theta_full 0.987
_diffrn_measured_fraction_theta_max 0.987
_diffrn_radiation_monochromator graphite
_diffrn_radiation_source 'fine-focus sealed tube'
_diffrn_radiation_type MoK\a
_diffrn_radiation_wavelength 0.71073
_diffrn_reflns_av_R_equivalents 0.0482
_diffrn_reflns_av_sigmaI/netI 0.0660
_diffrn_reflns_limit_h_max 15
_diffrn_reflns_limit_h_min -15
_diffrn_reflns_limit_k_max 15
_diffrn_reflns_limit_k_min -11
_diffrn_reflns_limit_l_max 26
_diffrn_reflns_limit_l_min -26
_diffrn_reflns_number 18638
_diffrn_reflns_theta_full 23.29
_diffrn_reflns_theta_max 23.29
_diffrn_reflns_theta_min 1.76
_exptl_absorpt_coefficient_mu 2.276
_exptl_absorpt_correction_T_max 0.256582
_exptl_absorpt_correction_T_min 0.143924
_exptl_absorpt_correction_type sadabs
_exptl_crystal_density_diffrn 1.311
_exptl_crystal_density_method 'not measured'
_exptl_crystal_F_000 1840
_exptl_crystal_size_max 0.28
_exptl_crystal_size_mid 0.25
_exptl_crystal_size_min 0.24
_refine_diff_density_max 0.549
_refine_diff_density_min -0.467
_refine_diff_density_rms 0.059
_refine_ls_extinction_method none
_refine_ls_goodness_of_fit_ref 1.000
_refine_ls_hydrogen_treatment mixed
_refine_ls_matrix_type full
_refine_ls_number_parameters 457
_refine_ls_number_reflns 6404
_refine_ls_number_restraints 0
_refine_ls_restrained_S_all 1.000
_refine_ls_R_factor_all 0.0782
_refine_ls_R_factor_gt 0.0369
_refine_ls_shift/su_max 0.034
_refine_ls_shift/su_mean 0.002
_refine_ls_structure_factor_coef Fsqd
_refine_ls_weighting_details 'calc w=1/[\s^2^(Fo^2^)+(0.0354P)^2^+0.0000P] where P=(Fo^2^+2Fc^2^)/3'
_refine_ls_weighting_scheme calc
_refine_ls_wR_factor_gt 0.0747
_refine_ls_wR_factor_ref 0.0823
_reflns_number_gt 3965
_reflns_number_total 6404
_reflns_threshold_expression >2sigma(I)
_cod_data_source_file b306110h.txt
_cod_data_source_block NiBr2((C6H3i-Pr2)NC(Me)CH2PPh2(NC6H3i-Pr2))
_cod_original_sg_symbol_H-M P2(1)/c
_cod_database_code 7013281

loop_
_symmetry_equiv_pos_as_xyz
'x, y, z'
'-x, y+1/2, -z+1/2'
'-x, -y, -z'
'x, -y-1/2, z-1/2'

loop_
_atom_site_label
_atom_site_type_symbol
_atom_site_fract_x
_atom_site_fract_y
_atom_site_fract_z
_atom_site_U_iso_or_equiv
_atom_site_adp_type
_atom_site_occupancy
_atom_site_symmetry_multiplicity
_atom_site_calc_flag
_atom_site_refinement_flags
_atom_site_disorder_assembly
_atom_site_disorder_group
Ni1 Ni 0.23533(4) 0.75439(4) 0.233883(19) 0.03857(15) Uani 1 1 d . . .
Br1 Br 0.12857(4) 0.82609(4) 0.28179(2) 0.07508(18) Uani 1 1 d . . .
Br2 Br 0.37778(4) 0.84628(3) 0.22508(2) 0.07052(17) Uani 1 1 d . . .
P1 P 0.21789(7) 0.62333(7) 0.12619(4) 0.0338(3) Uani 1 1 d . . .
N1 N 0.1616(2) 0.6997(2) 0.15637(11) 0.0318(7) Uani 1 1 d . . .
N2 N 0.3118(2) 0.6347(2) 0.26807(12) 0.0357(8) Uani 1 1 d . . .
C1 C 0.1712(3) 0.5015(3) 0.11622(15) 0.0403(10) Uani 1 1 d . . .
C2 C 0.1689(4) 0.4483(3) 0.06667(18) 0.0671(14) Uani 1 1 d . . .
H2A H 0.1844 0.4774 0.0353 0.080 Uiso 1 1 calc R . .
C3 C 0.1437(4) 0.3526(4) 0.0639(2) 0.0912(18) Uani 1 1 d . . .
H3A H 0.1419 0.3185 0.0303 0.109 Uiso 1 1 calc R . .
C4 C 0.1214(4) 0.3071(3) 0.1089(2) 0.0807(16) Uani 1 1 d . . .
H4A H 0.1051 0.2424 0.1064 0.097 Uiso 1 1 calc R . .
C5 C 0.1232(3) 0.3575(3) 0.1579(2) 0.0634(13) Uani 1 1 d . . .
H5A H 0.1079 0.3270 0.1890 0.076 Uiso 1 1 calc R . .
C6 C 0.1475(3) 0.4539(3) 0.16171(17) 0.0505(11) Uani 1 1 d . . .
H6A H 0.1480 0.4874 0.1954 0.061 Uiso 1 1 calc R . .
C7 C 0.2341(3) 0.6572(3) 0.05659(14) 0.0359(10) Uani 1 1 d . . .
C8 C 0.3271(3) 0.6761(3) 0.04819(17) 0.0537(12) Uani 1 1 d . . .
H8A H 0.3834 0.6737 0.0794 0.064 Uiso 1 1 calc R . .
C9 C 0.3364(4) 0.6987(3) -0.00674(19) 0.0667(14) Uani 1 1 d . . .
H9A H 0.3989 0.7118 -0.0120 0.080 Uiso 1 1 calc R . .
C10 C 0.2546(4) 0.7018(3) -0.05299(19) 0.0645(14) Uani 1 1 d . . .
H10A H 0.2617 0.7153 -0.0897 0.077 Uiso 1 1 calc R . .
C11 C 0.1615(4) 0.6848(3) -0.04534(17) 0.0566(12) Uani 1 1 d . . .
H11A H 0.1058 0.6888 -0.0768 0.068 Uiso 1 1 calc R . .
C12 C 0.1504(3) 0.6620(3) 0.00902(16) 0.0491(11) Uani 1 1 d . . .
H12A H 0.0874 0.6499 0.0138 0.059 Uiso 1 1 calc R . .
C13 C 0.0702(3) 0.7455(3) 0.12151(13) 0.0320(9) Uani 1 1 d . . .
C14 C 0.0759(3) 0.8310(3) 0.09069(15) 0.0384(10) Uani 1 1 d . . .
C15 C -0.0110(3) 0.8697(3) 0.05553(16) 0.0504(11) Uani 1 1 d . . .
H15A H -0.0069 0.9245 0.0343 0.060 Uiso 1 1 calc R . .
C16 C -0.1030(3) 0.8296(3) 0.05112(17) 0.0500(11) Uani 1 1 d . . .
H16A H -0.1600 0.8556 0.0264 0.060 Uiso 1 1 calc R . .
C17 C -0.1087(3) 0.7501(3) 0.08405(15) 0.0448(10) Uani 1 1 d . . .
H17A H -0.1709 0.7242 0.0825 0.054 Uiso 1 1 calc R . .
C18 C -0.0241(3) 0.7072(3) 0.11970(15) 0.0349(9) Uani 1 1 d . . .
C19 C 0.1725(3) 0.8879(3) 0.09840(16) 0.0476(11) Uani 1 1 d . . .
H19A H 0.2275 0.8475 0.1198 0.057 Uiso 1 1 calc R . .
C20 C 0.1689(3) 0.9770(3) 0.13555(18) 0.0650(13) Uani 1 1 d . . .
H20A H 0.1563 0.9578 0.1715 0.098 Uiso 1 1 calc R . .
H20B H 0.1166 1.0187 0.1151 0.098 Uiso 1 1 calc R . .
H20C H 0.2314 1.0100 0.1432 0.098 Uiso 1 1 calc R . .
C21 C 0.1955(3) 0.9176(3) 0.04162(18) 0.0697(14) Uani 1 1 d . . .
H21A H 0.1987 0.8617 0.0189 0.105 Uiso 1 1 calc R . .
H21B H 0.2582 0.9505 0.0501 0.105 Uiso 1 1 calc R . .
H21C H 0.1439 0.9593 0.0203 0.105 Uiso 1 1 calc R . .
C22 C -0.0392(3) 0.6208(3) 0.15485(16) 0.0459(11) Uani 1 1 d . . .
H22A H 0.0263 0.5997 0.1781 0.055 Uiso 1 1 calc R . .
C23 C -0.0871(3) 0.5372(3) 0.11550(18) 0.0655(13) Uani 1 1 d . . .
H23A H -0.0465 0.5210 0.0901 0.098 Uiso 1 1 calc R . .
H23B H -0.1522 0.5556 0.0929 0.098 Uiso 1 1 calc R . .
H23C H -0.0926 0.4827 0.1389 0.098 Uiso 1 1 calc R . .
C24 C -0.1019(3) 0.6478(4) 0.19669(18) 0.0708(14) Uani 1 1 d . . .
H24A H -0.0701 0.6993 0.2213 0.106 Uiso 1 1 calc R . .
H24B H -0.1078 0.5934 0.2200 0.106 Uiso 1 1 calc R . .
H24C H -0.1670 0.6678 0.1749 0.106 Uiso 1 1 calc R . .
C25 C 0.3406(3) 0.6085(3) 0.17419(14) 0.0381(10) Uani 1 1 d . . .
H25A H 0.3757 0.5612 0.1574 0.046 Uiso 1 1 calc R . .
H25B H 0.3760 0.6686 0.1756 0.046 Uiso 1 1 calc R . .
C26 C 0.3466(3) 0.5783(3) 0.23570(15) 0.0383(10) Uani 1 1 d . . .
C27 C 0.3982(3) 0.4838(3) 0.25479(16) 0.0609(13) Uani 1 1 d . . .
H27A H 0.3971 0.4706 0.2940 0.091 Uiso 1 1 calc R . .
H27B H 0.4659 0.4874 0.2526 0.091 Uiso 1 1 calc R . .
H27C H 0.3643 0.4336 0.2299 0.091 Uiso 1 1 calc R . .
C28 C 0.3319(3) 0.6116(3) 0.32995(15) 0.0399(10) Uani 1 1 d . . .
C29 C 0.2591(3) 0.5709(3) 0.35190(16) 0.0443(11) Uani 1 1 d . . .
C30 C 0.2843(4) 0.5467(3) 0.41058(18) 0.0619(13) Uani 1 1 d . . .
H30A H 0.2373 0.5175 0.4262 0.074 Uiso 1 1 calc R . .
C31 C 0.3776(4) 0.5654(4) 0.44554(19) 0.0720(15) Uani 1 1 d . . .
H31A H 0.3929 0.5483 0.4844 0.086 Uiso 1 1 calc R . .
C32 C 0.4490(4) 0.6090(3) 0.42401(18) 0.0650(14) Uani 1 1 d . . .
H32A H 0.5117 0.6212 0.4485 0.078 Uiso 1 1 calc R . .
C33 C 0.4277(3) 0.6352(3) 0.36546(16) 0.0482(11) Uani 1 1 d . . .
C34 C 0.0744(3) 0.5864(4) 0.34191(19) 0.0862(17) Uani 1 1 d . . .
H34A H 0.0824 0.6543 0.3470 0.129 Uiso 1 1 calc R . .
H34B H 0.0798 0.5568 0.3788 0.129 Uiso 1 1 calc R . .
H34C H 0.0101 0.5729 0.3164 0.129 Uiso 1 1 calc R . .
C35 C 0.1427(4) 0.4384(3) 0.30596(18) 0.0870(17) Uani 1 1 d . . .
H35A H 0.1932 0.4147 0.2889 0.130 Uiso 1 1 calc R . .
H35B H 0.0782 0.4255 0.2805 0.130 Uiso 1 1 calc R . .
H35C H 0.1486 0.4071 0.3424 0.130 Uiso 1 1 calc R . .
C36 C 0.1558(3) 0.5467(3) 0.31562(17) 0.0551(12) Uani 1 1 d . . .
H36A H 0.1472 0.5768 0.2776 0.066 Uiso 1 1 calc R . .
C37 C 0.5080(3) 0.6878(4) 0.34535(18) 0.0616(13) Uani 1 1 d . . .
H37A H 0.4837 0.6966 0.3034 0.074 Uiso 1 1 calc R . .
C38 C 0.6056(3) 0.6300(4) 0.3572(2) 0.0973(19) Uani 1 1 d . . .
H38A H 0.5925 0.5683 0.3391 0.146 Uiso 1 1 calc R . .
H38B H 0.6323 0.6220 0.3982 0.146 Uiso 1 1 calc R . .
H38C H 0.6528 0.6637 0.3416 0.146 Uiso 1 1 calc R . .
C39 C 0.5275(4) 0.7865(4) 0.3728(2) 0.0990(19) Uani 1 1 d . . .
H39A H 0.4664 0.8221 0.3646 0.148 Uiso 1 1 calc R . .
H39B H 0.5749 0.8197 0.3572 0.148 Uiso 1 1 calc R . .
H39C H 0.5535 0.7800 0.4139 0.148 Uiso 1 1 calc R . .
C40 C 0.5841(11) 0.8106(11) 0.1031(7) 0.356(10) Uani 1 1 d . . .
H40A H 0.5843 0.8163 0.0632 0.534 Uiso 1 1 calc R . .
H40B H 0.6356 0.8503 0.1264 0.534 Uiso 1 1 calc R . .
H40C H 0.5207 0.8307 0.1077 0.534 Uiso 1 1 calc R . .
C41 C 0.6223(5) 0.5770(11) 0.0754(5) 0.409(16) Uani 1 1 d G . .
H41A H 0.6279 0.5418 0.0435 0.491 Uiso 1 1 calc R . .
C42 C 0.6290(5) 0.5314(5) 0.1279(7) 0.406(15) Uani 1 1 d G . .
H42A H 0.6390 0.4656 0.1310 0.487 Uiso 1 1 calc R . .
C43 C 0.6207(5) 0.5841(10) 0.1756(4) 0.325(12) Uani 1 1 d G . .
H43A H 0.6251 0.5535 0.2107 0.390 Uiso 1 1 calc R . .
C44 C 0.6057(4) 0.6824(9) 0.1709(4) 0.168(4) Uani 1 1 d G . .
H44A H 0.6001 0.7176 0.2028 0.201 Uiso 1 1 calc R . .
C45 C 0.5990(4) 0.7280(5) 0.1184(6) 0.198(7) Uani 1 1 d G . .
C46 C 0.6074(5) 0.6753(11) 0.0707(3) 0.228(8) Uani 1 1 d G . .
H46A H 0.6029 0.7059 0.0356 0.273 Uiso 1 1 calc R . .

loop_
_atom_site_aniso_label
_atom_site_aniso_U_11
_atom_site_aniso_U_22
_atom_site_aniso_U_33
_atom_site_aniso_U_23
_atom_site_aniso_U_13
_atom_site_aniso_U_12
Ni1 0.0414(3) 0.0325(3) 0.0407(3) -0.0039(2) 0.0089(2) 0.0026(3)
Br1 0.0870(4) 0.0815(4) 0.0664(3) -0.0098(3) 0.0373(3) 0.0246(3)
Br2 0.0547(3) 0.0542(3) 0.0930(4) 0.0096(3) 0.0024(3) -0.0179(3)
P1 0.0348(6) 0.0350(6) 0.0331(5) 0.0000(5) 0.0114(5) 0.0017(5)
N1 0.0276(18) 0.0334(18) 0.0345(17) -0.0011(14) 0.0085(15) 0.0026(16)
N2 0.039(2) 0.038(2) 0.0313(17) 0.0023(15) 0.0106(15) 0.0052(17)
C1 0.047(3) 0.037(2) 0.037(2) -0.002(2) 0.011(2) 0.003(2)
C2 0.107(4) 0.048(3) 0.049(3) -0.010(2) 0.025(3) -0.006(3)
C3 0.153(6) 0.053(4) 0.075(4) -0.030(3) 0.043(4) -0.018(4)
C4 0.117(5) 0.041(3) 0.086(4) -0.016(3) 0.030(4) -0.018(3)
C5 0.075(4) 0.049(3) 0.071(3) 0.004(3) 0.027(3) -0.007(3)
C6 0.062(3) 0.038(3) 0.055(3) -0.006(2) 0.022(2) -0.001(2)
C7 0.041(3) 0.037(2) 0.031(2) -0.0007(18) 0.011(2) 0.004(2)
C8 0.048(3) 0.073(3) 0.042(2) 0.005(2) 0.015(2) 0.000(3)
C9 0.065(4) 0.090(4) 0.056(3) 0.013(3) 0.036(3) -0.003(3)
C10 0.092(4) 0.069(3) 0.040(3) 0.008(2) 0.028(3) 0.003(3)
C11 0.074(4) 0.053(3) 0.038(3) 0.004(2) 0.006(2) -0.004(3)
C12 0.052(3) 0.053(3) 0.043(3) 0.000(2) 0.013(2) -0.009(2)
C13 0.035(2) 0.032(2) 0.0299(19) -0.0021(19) 0.0104(18) 0.001(2)
C14 0.041(3) 0.037(2) 0.039(2) 0.000(2) 0.013(2) 0.003(2)
C15 0.055(3) 0.043(3) 0.050(3) 0.012(2) 0.009(2) 0.010(3)
C16 0.042(3) 0.049(3) 0.049(3) -0.001(2) -0.006(2) 0.011(3)
C17 0.035(2) 0.049(3) 0.049(2) -0.009(2) 0.009(2) -0.002(3)
C18 0.034(3) 0.037(2) 0.034(2) -0.0056(19) 0.009(2) -0.002(2)
C19 0.047(3) 0.041(3) 0.058(3) 0.011(2) 0.019(2) 0.004(2)
C20 0.061(3) 0.051(3) 0.087(3) -0.009(3) 0.025(3) -0.012(3)
C21 0.077(4) 0.064(3) 0.082(3) 0.024(3) 0.045(3) 0.005(3)
C22 0.036(3) 0.051(3) 0.049(2) 0.005(2) 0.008(2) -0.004(2)
C23 0.067(3) 0.049(3) 0.079(3) 0.005(3) 0.015(3) -0.017(3)
C24 0.063(3) 0.095(4) 0.062(3) 0.011(3) 0.031(3) -0.007(3)
C25 0.037(2) 0.040(2) 0.039(2) 0.0001(19) 0.013(2) 0.009(2)
C26 0.035(2) 0.041(3) 0.038(2) 0.003(2) 0.009(2) 0.004(2)
C27 0.076(3) 0.055(3) 0.051(2) 0.006(2) 0.013(2) 0.028(3)
C28 0.048(3) 0.039(2) 0.030(2) -0.0010(19) 0.006(2) 0.012(2)
C29 0.050(3) 0.048(3) 0.038(2) 0.004(2) 0.016(2) 0.003(2)
C30 0.075(4) 0.071(3) 0.042(3) 0.008(2) 0.019(3) 0.002(3)
C31 0.092(4) 0.084(4) 0.036(3) 0.010(3) 0.011(3) 0.017(4)
C32 0.063(3) 0.080(4) 0.042(3) -0.003(3) -0.002(3) 0.011(3)
C33 0.045(3) 0.058(3) 0.039(3) -0.002(2) 0.008(2) 0.014(2)
C34 0.062(3) 0.131(5) 0.073(3) 0.020(3) 0.031(3) -0.004(3)
C35 0.125(5) 0.072(4) 0.059(3) 0.006(3) 0.016(3) -0.036(4)
C36 0.062(3) 0.067(3) 0.040(2) 0.012(2) 0.020(2) -0.015(3)
C37 0.043(3) 0.084(4) 0.053(3) -0.002(3) 0.004(2) 0.002(3)
C38 0.052(3) 0.135(5) 0.102(4) 0.002(4) 0.016(3) 0.014(4)
C39 0.121(5) 0.088(4) 0.083(4) -0.022(3) 0.019(4) -0.028(4)
C40 0.291(18) 0.29(2) 0.45(3) 0.003(18) 0.031(16) -0.108(17)
C41 0.040(6) 0.206(16) 0.94(5) 0.00(2) 0.048(14) -0.003(9)
C42 0.119(11) 0.270(18) 0.85(4) 0.00(3) 0.16(2) -0.036(11)
C43 0.069(7) 0.314(19) 0.60(3) 0.32(2) 0.095(11) 0.040(10)
C44 0.068(5) 0.236(13) 0.195(9) 0.057(8) 0.026(6) -0.002(7)
C45 0.076(6) 0.166(11) 0.337(18) 0.133(14) 0.026(10) 0.011(7)
C46 0.042(5) 0.41(3) 0.213(10) -0.034(13) -0.001(6) 0.013(10)

loop_
_atom_type_symbol
_atom_type_description
_atom_type_scat_dispersion_real
_atom_type_scat_dispersion_imag
_atom_type_scat_source
C C 0.0033 0.0016 'International Tables Vol C Tables 4.2.6.8 and 6.1.1.4'
H H 0.0000 0.0000 'International Tables Vol C Tables 4.2.6.8 and 6.1.1.4'
N N 0.0061 0.0033 'International Tables Vol C Tables 4.2.6.8 and 6.1.1.4'
O O 0.0106 0.0060 'International Tables Vol C Tables 4.2.6.8 and 6.1.1.4'
P P 0.1023 0.0942 'International Tables Vol C Tables 4.2.6.8 and 6.1.1.4'
Ni Ni 0.3393 1.1124 'International Tables Vol C Tables 4.2.6.8 and 6.1.1.4'
Br Br -0.2901 2.4595 'International Tables Vol C Tables 4.2.6.8 and 6.1.1.4'

loop_
_geom_angle_atom_site_label_1
_geom_angle_atom_site_label_2
_geom_angle_atom_site_label_3
_geom_angle
_geom_angle_site_symmetry_1
_geom_angle_site_symmetry_3
_geom_angle_publ_flag
N1 Ni1 N2 98.26(12) . . ?
N1 Ni1 Br1 112.29(9) . . ?
N2 Ni1 Br1 119.33(9) . . ?
N1 Ni1 Br2 110.53(8) . . ?
N2 Ni1 Br2 96.71(9) . . ?
Br1 Ni1 Br2 117.35(4) . . ?
N1 P1 C7 115.88(16) . . ?
N1 P1 C25 106.46(16) . . ?
C7 P1 C25 106.88(17) . . ?
N1 P1 C1 118.85(17) . . ?
C7 P1 C1 104.63(17) . . ?
C25 P1 C1 102.86(18) . . ?
C13 N1 P1 119.1(2) . . ?
C13 N1 Ni1 120.7(2) . . ?
P1 N1 Ni1 118.39(16) . . ?
C26 N2 C28 118.2(3) . . ?
C26 N2 Ni1 120.1(2) . . ?
C28 N2 Ni1 121.7(2) . . ?
C6 C1 C2 117.1(4) . . ?
C6 C1 P1 119.8(3) . . ?
C2 C1 P1 122.6(3) . . ?
C3 C2 C1 120.5(4) . . ?
C4 C3 C2 121.6(4) . . ?
C3 C4 C5 119.1(5) . . ?
C4 C5 C6 120.5(4) . . ?
C5 C6 C1 121.2(4) . . ?
C8 C7 C12 118.8(3) . . ?
C8 C7 P1 122.2(3) . . ?
C12 C7 P1 119.0(3) . . ?
C7 C8 C9 120.2(4) . . ?
C10 C9 C8 120.6(4) . . ?
C9 C10 C11 120.0(4) . . ?
C10 C11 C12 120.4(4) . . ?
C11 C12 C7 119.9(4) . . ?
C18 C13 C14 119.0(3) . . ?
C18 C13 N1 120.9(3) . . ?
C14 C13 N1 120.1(3) . . ?
C15 C14 C13 118.9(4) . . ?
C15 C14 C19 117.9(4) . . ?
C13 C14 C19 122.9(3) . . ?
C16 C15 C14 122.2(4) . . ?
C17 C16 C15 118.5(4) . . ?
C16 C17 C18 122.0(4) . . ?
C17 C18 C13 119.1(3) . . ?
C17 C18 C22 117.5(4) . . ?
C13 C18 C22 123.4(3) . . ?
C14 C19 C21 114.6(3) . . ?
C14 C19 C20 109.1(3) . . ?
C21 C19 C20 109.9(3) . . ?
C18 C22 C23 111.5(3) . . ?
C18 C22 C24 110.5(3) . . ?
C23 C22 C24 110.8(3) . . ?
C26 C25 P1 116.8(3) . . ?
N2 C26 C25 118.9(3) . . ?
N2 C26 C27 125.2(3) . . ?
C25 C26 C27 115.9(3) . . ?
C29 C28 C33 122.5(3) . . ?
C29 C28 N2 120.7(4) . . ?
C33 C28 N2 116.9(3) . . ?
C28 C29 C30 117.8(4) . . ?
C28 C29 C36 123.9(3) . . ?
C30 C29 C36 118.2(4) . . ?
C31 C30 C29 120.9(4) . . ?
C30 C31 C32 121.2(4) . . ?
C31 C32 C33 120.4(4) . . ?
C32 C33 C28 117.1(4) . . ?
C32 C33 C37 117.7(4) . . ?
C28 C33 C37 125.3(3) . . ?
C29 C36 C35 111.3(4) . . ?
C29 C36 C34 112.2(3) . . ?
C35 C36 C34 110.3(4) . . ?
C33 C37 C39 111.4(4) . . ?
C33 C37 C38 112.1(4) . . ?
C39 C37 C38 110.3(4) . . ?
C42 C41 C46 120.0 . . ?
C41 C42 C43 120.0 . . ?
C42 C43 C44 120.0 . . ?
C45 C44 C43 120.0 . . ?
C40 C45 C46 107.5(13) . . ?
C40 C45 C44 132.4(13) . . ?
C46 C45 C44 120.0 . . ?
C45 C46 C41 120.0 . . ?

loop_
_geom_bond_atom_site_label_1
_geom_bond_atom_site_label_2
_geom_bond_distance
_geom_bond_site_symmetry_2
_geom_bond_publ_flag
Ni1 N1 2.019(3) . ?
Ni1 N2 2.036(3) . ?
Ni1 Br1 2.3309(10) . ?
Ni1 Br2 2.4193(11) . ?
P1 N1 1.605(3) . ?
P1 C7 1.803(4) . ?
P1 C25 1.803(4) . ?
P1 C1 1.816(4) . ?
N1 C13 1.473(4) . ?
N2 C26 1.286(4) . ?
N2 C28 1.469(4) . ?
C1 C6 1.388(5) . ?
C1 C2 1.393(5) . ?
C2 C3 1.379(6) . ?
C3 C4 1.357(6) . ?
C4 C5 1.363(6) . ?
C5 C6 1.387(6) . ?
C7 C8 1.388(5) . ?
C7 C12 1.400(5) . ?
C8 C9 1.391(5) . ?
C9 C10 1.364(6) . ?
C10 C11 1.377(6) . ?
C11 C12 1.388(5) . ?
C13 C18 1.408(5) . ?
C13 C14 1.418(5) . ?
C14 C15 1.389(5) . ?
C14 C19 1.532(5) . ?
C15 C16 1.378(5) . ?
C16 C17 1.377(5) . ?
C17 C18 1.396(5) . ?
C18 C22 1.518(5) . ?
C19 C21 1.533(5) . ?
C19 C20 1.538(5) . ?
C22 C23 1.538(5) . ?
C22 C24 1.540(5) . ?
C25 C26 1.513(5) . ?
C26 C27 1.515(5) . ?
C28 C29 1.383(5) . ?
C28 C33 1.419(5) . ?
C29 C30 1.397(5) . ?
C29 C36 1.510(5) . ?
C30 C31 1.373(6) . ?
C31 C32 1.377(6) . ?
C32 C33 1.403(5) . ?
C33 C37 1.518(6) . ?
C34 C36 1.538(6) . ?
C35 C36 1.535(6) . ?
C37 C39 1.521(6) . ?
C37 C38 1.543(6) . ?
C40 C45 1.212(14) . ?
C41 C42 1.3900 . ?
C41 C46 1.3900 . ?
C42 C43 1.3900 . ?
C43 C44 1.3900 . ?
C44 C45 1.3900 . ?
C45 C46 1.3900 . ?
